data_2225568
loop_
_publ_author_name
'Sun, Di'
'Luo, Geng-Geng'
'Zhang, Na'
'Huang, Rong-Bin'

_publ_section_title
;
 Bis[diamminesilver(I)] 5-nitroisophthalate monohydrate
;
_journal_coeditor_code HY2282
_journal_issue 4
_journal_name_full 'Acta Crystallographica Section E'
_journal_page_first m406
_journal_page_last m407
_journal_paper_doi 10.1107/S1600536810007725
_journal_volume 66
_journal_year 2010
_chemical_formula_iupac '[Ag (N H3)2]2 (C8 H3 N O6), H2 O'
_chemical_formula_moiety '2(Ag H6 N2 +), C8 H3 N O6 2-, H2 O'
_chemical_formula_sum 'C8 H17 Ag2 N5 O7'
_chemical_formula_weight 511.01
_chemical_name_systematic
;
Bis[diamminesilver(I)] 5-nitroisophthalate monohydrate
;
_space_group_IT_number 14
_symmetry_cell_setting monoclinic
_symmetry_space_group_name_Hall '-P 2ybc'
_symmetry_space_group_name_H-M 'P 1 21/c 1'
_atom_sites_solution_hydrogens geom
_atom_sites_solution_primary direct
_atom_sites_solution_secondary difmap
_audit_creation_method SHELXL-97
_cell_angle_alpha 90.00
_cell_angle_beta 102.100(4)
_cell_angle_gamma 90.00
_cell_formula_units_Z 4
_cell_length_a 7.692(2)
_cell_length_b 12.229(3)
_cell_length_c 16.379(4)
_cell_measurement_reflns_used 4729
_cell_measurement_temperature 298(2)
_cell_measurement_theta_max 57.203
_cell_measurement_theta_min 5.084
_cell_volume 1506.5(7)
_computing_cell_refinement 'CrysAlis RED (Oxford Diffraction, 2006)'
_computing_data_collection 'CrysAlis CCD (Oxford Diffraction, 2006)'
_computing_data_reduction 'CrysAlis RED (Oxford Diffraction, 2006)'
_computing_molecular_graphics
;
DIAMOND (Brandenburg, 1999) and SHELXTL (Sheldrick, 2008)
;
_computing_publication_material
;
SHELXL97 (Sheldrick, 2008) and publCIF (Westrip, 2010)
;
_computing_structure_refinement 'SHELXL97 (Sheldrick, 2008)'
_computing_structure_solution 'SHELXS97 (Sheldrick, 2008)'
_diffrn_ambient_temperature 298(2)
_diffrn_detector_area_resol_mean 16.1903
_diffrn_measured_fraction_theta_full 0.988
_diffrn_measured_fraction_theta_max 0.988
_diffrn_measurement_device_type 'Oxford Diffraction Gemini S Ultra'
_diffrn_measurement_method \w
_diffrn_radiation_monochromator graphite
_diffrn_radiation_source 'sealed tube'
_diffrn_radiation_type MoK\a
_diffrn_radiation_wavelength 0.71073
_diffrn_reflns_av_R_equivalents 0.0360
_diffrn_reflns_av_sigmaI/netI 0.0405
_diffrn_reflns_limit_h_max 9
_diffrn_reflns_limit_h_min -9
_diffrn_reflns_limit_k_max 14
_diffrn_reflns_limit_k_min -8
_diffrn_reflns_limit_l_max 19
_diffrn_reflns_limit_l_min -17
_diffrn_reflns_number 7118
_diffrn_reflns_theta_full 25.00
_diffrn_reflns_theta_max 25.00
_diffrn_reflns_theta_min 2.10
_exptl_absorpt_coefficient_mu 2.641
_exptl_absorpt_correction_T_max 0.8165
_exptl_absorpt_correction_T_min 0.7599
_exptl_absorpt_correction_type multi-scan
_exptl_absorpt_process_details '(CrysAlis RED; Oxford Diffraction, 2006)'
_exptl_crystal_colour colorless
_exptl_crystal_density_diffrn 2.253
_exptl_crystal_density_method 'not measured'
_exptl_crystal_description block
_exptl_crystal_F_000 1000
_exptl_crystal_size_max 0.11
_exptl_crystal_size_mid 0.10
_exptl_crystal_size_min 0.08
_refine_diff_density_max 0.966
_refine_diff_density_min -0.979
_refine_ls_extinction_coef 0.0264(13)
_refine_ls_extinction_expression Fc^*^=kFc[1+0.001xFc^2^\l^3^/sin(2\q)]^-1/4^
_refine_ls_extinction_method 'SHELXL97 (Sheldrick, 2008)'
_refine_ls_goodness_of_fit_ref 1.223
_refine_ls_hydrogen_treatment constr
_refine_ls_matrix_type full
_refine_ls_number_parameters 204
_refine_ls_number_reflns 2627
_refine_ls_number_restraints 0
_refine_ls_restrained_S_all 1.223
_refine_ls_R_factor_all 0.0489
_refine_ls_R_factor_gt 0.0462
_refine_ls_shift/su_max 0.000
_refine_ls_shift/su_mean 0.000
_refine_ls_structure_factor_coef Fsqd
_refine_ls_weighting_details 'calc w=1/[\s^2^(Fo^2^)+(0.0451P)^2^+2.1461P] where P=(Fo^2^+2Fc^2^)/3'
_refine_ls_weighting_scheme calc
_refine_ls_wR_factor_gt 0.1119
_refine_ls_wR_factor_ref 0.1139
_reflns_number_gt 2500
_reflns_number_total 2627
_reflns_threshold_expression I>2\s(I)
_cod_data_source_file hy2282.cif
_cod_data_source_block I
_cod_depositor_comments
;
The following automatic conversions were performed:
'_symmetry_cell_setting' value 'Monoclinic' changed to 'monoclinic'
according to '/home/saulius/struct/CIF-dictionaries/cif_core.dic'
dictionary named 'cif_core.dic' version 2.4.1 from 2010-06-29.

Automatic conversion script
Id: cif_fix_enum 1527 2010-12-29 10:47:43Z saulius 
;
_cod_original_sg_symbol_H-M 'P 21/c'
_cod_database_code 2225568
_cod_database_fobs_code 2225568

loop_
_symmetry_equiv_pos_as_xyz
'x, y, z'
'-x, y+1/2, -z+1/2'
'-x, -y, -z'
'x, -y-1/2, z-1/2'

loop_
_atom_site_type_symbol
_atom_site_label
_atom_site_fract_x
_atom_site_fract_y
_atom_site_fract_z
_atom_site_U_iso_or_equiv
_atom_site_adp_type
_atom_site_calc_flag
_atom_site_refinement_flags
_atom_site_occupancy
_atom_site_disorder_assembly
_atom_site_disorder_group
Ag Ag1 0.01233(6) 0.87015(4) 0.39354(3) 0.0561(2) Uani d . 1 . .
Ag Ag2 0.56988(5) 0.37352(3) 0.78293(3) 0.0444(2) Uani d . 1 . .
C C1 0.1106(5) 0.4687(4) 0.4096(3) 0.0272(9) Uani d . 1 . .
C C2 0.1513(6) 0.3606(4) 0.4283(3) 0.0277(9) Uani d . 1 . .
H H2 0.0955 0.3065 0.3922 0.033 Uiso calc R 1 . .
C C3 0.2729(5) 0.3307(4) 0.4993(3) 0.0273(9) Uani d . 1 . .
C C4 0.3475(6) 0.4110(4) 0.5543(3) 0.0294(10) Uani d . 1 . .
H H4 0.4278 0.3929 0.6032 0.035 Uiso calc R 1 . .
C C5 0.3022(6) 0.5176(4) 0.5362(3) 0.0281(9) Uani d . 1 . .
C C6 0.1878(6) 0.5481(4) 0.4639(3) 0.0294(10) Uani d . 1 . .
H H6 0.1631 0.6216 0.4521 0.035 Uiso calc R 1 . .
C C7 -0.0153(6) 0.4982(4) 0.3292(3) 0.0308(10) Uani d . 1 . .
C C8 0.3273(6) 0.2131(4) 0.5152(3) 0.0293(10) Uani d . 1 . .
N N1 -0.1928(7) 0.8046(4) 0.3002(3) 0.0544(12) Uani d . 1 . .
H H1A -0.1867 0.8333 0.2509 0.065 Uiso calc R 1 . .
H H1B -0.2977 0.8205 0.3120 0.065 Uiso calc R 1 . .
H H1C -0.1805 0.7323 0.2983 0.065 Uiso calc R 1 . .
N N2 0.2262(6) 0.9066(4) 0.4929(3) 0.0499(11) Uani d . 1 . .
H H2A 0.2441 0.9786 0.4954 0.060 Uiso calc R 1 . .
H H2B 0.3239 0.8733 0.4846 0.060 Uiso calc R 1 . .
H H2C 0.2011 0.8835 0.5406 0.060 Uiso calc R 1 . .
N N3 0.7101(6) 0.2725(4) 0.7167(3) 0.0411(10) Uani d . 1 . .
H H3A 0.7576 0.2171 0.7490 0.049 Uiso calc R 1 . .
H H3B 0.7962 0.3108 0.7012 0.049 Uiso calc R 1 . .
H H3C 0.6364 0.2466 0.6716 0.049 Uiso calc R 1 . .
N N4 0.4096(5) 0.4767(4) 0.8378(2) 0.0395(10) Uani d . 1 . .
H H4A 0.4737 0.5333 0.8615 0.047 Uiso calc R 1 . .
H H4B 0.3677 0.4399 0.8764 0.047 Uiso calc R 1 . .
H H4C 0.3192 0.5008 0.7988 0.047 Uiso calc R 1 . .
N N5 0.3862(6) 0.6021(4) 0.5942(2) 0.0358(9) Uani d . 1 . .
O O1 -0.0137(5) 0.5948(3) 0.3058(2) 0.0405(8) Uani d . 1 . .
O O1W -0.0469(5) 0.0861(3) 0.3572(2) 0.0502(9) Uani d . 1 . .
H H1WA -0.0315 0.0871 0.3073 0.060 Uiso d R 1 . .
H H1WB 0.0474 0.1189 0.3813 0.060 Uiso d R 1 . .
O O2 -0.1083(5) 0.4259(3) 0.2916(2) 0.0502(10) Uani d . 1 . .
O O3 0.2508(5) 0.1444(3) 0.4657(3) 0.0494(10) Uani d . 1 . .
O O4 0.4452(5) 0.1927(3) 0.5764(2) 0.0412(8) Uani d . 1 . .
O O5 0.4957(5) 0.5735(3) 0.6553(2) 0.0509(10) Uani d . 1 . .
O O6 0.3436(6) 0.6952(3) 0.5786(2) 0.0567(11) Uani d . 1 . .

loop_
_atom_site_aniso_label
_atom_site_aniso_U_11
_atom_site_aniso_U_22
_atom_site_aniso_U_33
_atom_site_aniso_U_12
_atom_site_aniso_U_13
_atom_site_aniso_U_23
Ag1 0.0498(3) 0.0475(3) 0.0734(4) -0.00206(19) 0.0184(2) -0.0061(2)
Ag2 0.0446(3) 0.0460(3) 0.0402(3) 0.00187(17) 0.00340(18) -0.00385(17)
C1 0.027(2) 0.030(2) 0.025(2) 0.0008(18) 0.0062(16) 0.0021(18)
C2 0.032(2) 0.026(2) 0.024(2) -0.0037(18) 0.0049(17) -0.0045(17)
C3 0.024(2) 0.028(2) 0.030(2) 0.0005(18) 0.0057(17) 0.0014(19)
C4 0.030(2) 0.031(2) 0.027(2) 0.0013(19) 0.0049(17) 0.0026(19)
C5 0.030(2) 0.028(2) 0.027(2) -0.0044(19) 0.0088(17) -0.0030(18)
C6 0.028(2) 0.029(2) 0.032(2) 0.0017(19) 0.0104(18) 0.0025(19)
C7 0.030(2) 0.028(3) 0.034(2) 0.005(2) 0.0069(18) 0.006(2)
C8 0.031(2) 0.027(2) 0.031(2) 0.0054(19) 0.0082(19) 0.0019(19)
N1 0.061(3) 0.048(3) 0.055(3) 0.006(2) 0.016(2) 0.001(2)
N2 0.052(3) 0.038(3) 0.062(3) 0.006(2) 0.015(2) 0.009(2)
N3 0.038(2) 0.038(2) 0.043(2) -0.0028(19) -0.0014(18) -0.0036(19)
N4 0.039(2) 0.039(2) 0.039(2) -0.0006(19) 0.0032(17) 0.0000(19)
N5 0.042(2) 0.035(2) 0.031(2) -0.0080(19) 0.0082(18) -0.0020(18)
O1 0.044(2) 0.0333(19) 0.0391(19) 0.0038(16) -0.0021(15) 0.0113(16)
O1W 0.045(2) 0.059(3) 0.043(2) 0.0005(19) 0.0004(16) -0.0007(19)
O2 0.054(2) 0.037(2) 0.047(2) -0.0080(18) -0.0167(17) 0.0017(18)
O3 0.060(2) 0.0287(19) 0.049(2) 0.0045(17) -0.0119(18) -0.0091(17)
O4 0.0412(18) 0.0344(19) 0.0393(18) 0.0044(15) -0.0112(15) 0.0000(15)
O5 0.060(2) 0.046(2) 0.039(2) -0.0077(19) -0.0089(17) -0.0042(17)
O6 0.088(3) 0.027(2) 0.049(2) 0.002(2) -0.001(2) -0.0022(17)

loop_
_atom_type_symbol
_atom_type_description
_atom_type_scat_dispersion_real
_atom_type_scat_dispersion_imag
_atom_type_scat_source
C C 0.0033 0.0016 'International Tables Vol C Tables 4.2.6.8 and 6.1.1.4'
H H 0.0000 0.0000 'International Tables Vol C Tables 4.2.6.8 and 6.1.1.4'
N N 0.0061 0.0033 'International Tables Vol C Tables 4.2.6.8 and 6.1.1.4'
O O 0.0106 0.0060 'International Tables Vol C Tables 4.2.6.8 and 6.1.1.4'
Ag Ag -0.8971 1.1015 'International Tables Vol C Tables 4.2.6.8 and 6.1.1.4'

loop_
_geom_angle_atom_site_label_1
_geom_angle_atom_site_label_2
_geom_angle_atom_site_label_3
_geom_angle_site_symmetry_1
_geom_angle_site_symmetry_3
_geom_angle
_geom_angle_publ_flag
N2 Ag1 N1 . . 169.90(19) ?
N3 Ag2 N4 . . 174.05(16) ?
N2 Ag1 O1W . 1_565 91.79(15) ?
N1 Ag1 O1W . 1_565 98.31(16) ?
N3 Ag2 O1W . 4_666 74.69(14) ?
N4 Ag2 O1W . 4_666 110.21(14) ?
C6 C1 C2 . . 119.3(4) ?
C6 C1 C7 . . 120.7(4) ?
C2 C1 C7 . . 119.9(4) ?
C1 C2 C3 . . 121.6(4) ?
C1 C2 H2 . . 119.2 ?
C3 C2 H2 . . 119.2 ?
C4 C3 C2 . . 118.7(4) ?
C4 C3 C8 . . 120.4(4) ?
C2 C3 C8 . . 120.9(4) ?
C5 C4 C3 . . 119.1(4) ?
C5 C4 H4 . . 120.4 ?
C3 C4 H4 . . 120.4 ?
C4 C5 C6 . . 122.4(4) ?
C4 C5 N5 . . 118.5(4) ?
C6 C5 N5 . . 119.0(4) ?
C1 C6 C5 . . 118.8(4) ?
C1 C6 H6 . . 120.6 ?
C5 C6 H6 . . 120.6 ?
O2 C7 O1 . . 125.1(4) ?
O2 C7 C1 . . 118.0(4) ?
O1 C7 C1 . . 116.8(4) ?
O3 C8 O4 . . 124.7(4) ?
O3 C8 C3 . . 117.5(4) ?
O4 C8 C3 . . 117.8(4) ?
Ag1 N1 H1A . . 109.5 ?
Ag1 N1 H1B . . 109.5 ?
H1A N1 H1B . . 109.5 ?
Ag1 N1 H1C . . 109.5 ?
H1A N1 H1C . . 109.5 ?
H1B N1 H1C . . 109.5 ?
Ag1 N2 H2A . . 109.5 ?
Ag1 N2 H2B . . 109.5 ?
H2A N2 H2B . . 109.5 ?
Ag1 N2 H2C . . 109.5 ?
H2A N2 H2C . . 109.5 ?
H2B N2 H2C . . 109.5 ?
Ag2 N3 H3A . . 109.5 ?
Ag2 N3 H3B . . 109.5 ?
H3A N3 H3B . . 109.5 ?
Ag2 N3 H3C . . 109.5 ?
H3A N3 H3C . . 109.5 ?
H3B N3 H3C . . 109.5 ?
Ag2 N4 H4A . . 109.5 ?
Ag2 N4 H4B . . 109.5 ?
H4A N4 H4B . . 109.5 ?
Ag2 N4 H4C . . 109.5 ?
H4A N4 H4C . . 109.5 ?
H4B N4 H4C . . 109.5 ?
O6 N5 O5 . . 124.1(4) ?
O6 N5 C5 . . 118.1(4) ?
O5 N5 C5 . . 117.8(4) ?
H1WA O1W H1WB . . 99.3 ?

loop_
_geom_bond_atom_site_label_1
_geom_bond_atom_site_label_2
_geom_bond_site_symmetry_2
_geom_bond_distance
_geom_bond_publ_flag
Ag1 N1 . 2.112(5) y
Ag1 N2 . 2.105(5) y
Ag2 N3 . 2.088(4) y
Ag2 N4 . 2.094(4) y
Ag1 O1W 1_565 2.725(4) ?
Ag2 O1W 4_666 2.985(4) ?
C1 C6 . 1.367(6) ?
C1 C2 . 1.378(6) ?
C1 C7 . 1.505(6) ?
C2 C3 . 1.380(6) ?
C2 H2 . 0.9300 ?
C3 C4 . 1.374(6) ?
C3 C8 . 1.505(6) ?
C4 C5 . 1.366(6) ?
C4 H4 . 0.9300 ?
C5 C6 . 1.370(6) ?
C5 N5 . 1.460(6) ?
C6 H6 . 0.9300 ?
C7 O2 . 1.220(6) ?
C7 O1 . 1.243(6) ?
C8 O3 . 1.228(6) ?
C8 O4 . 1.229(5) ?
N1 H1A . 0.8900 ?
N1 H1B . 0.8900 ?
N1 H1C . 0.8900 ?
N2 H2A . 0.8900 ?
N2 H2B . 0.8900 ?
N2 H2C . 0.8900 ?
N3 H3A . 0.8900 ?
N3 H3B . 0.8900 ?
N3 H3C . 0.8900 ?
N4 H4A . 0.8900 ?
N4 H4B . 0.8900 ?
N4 H4C . 0.8900 ?
N5 O6 . 1.198(6) ?
N5 O5 . 1.217(5) ?
O1W H1WA . 0.8501 ?
O1W H1WB . 0.8500 ?

loop_
_geom_hbond_atom_site_label_D
_geom_hbond_atom_site_label_H
_geom_hbond_atom_site_label_A
_geom_hbond_site_symmetry_A
_geom_hbond_distance_DH
_geom_hbond_distance_HA
_geom_hbond_distance_DA
_geom_hbond_angle_DHA
O1W H1WA O1 2_545 0.85 1.96 2.807(5) 177
O1W H1WB O3 . 0.85 1.88 2.684(5) 156
N1 H1B O4 3_566 0.89 2.35 3.082(6) 140
N1 H1C O1 . 0.89 2.10 2.905(6) 149
N2 H2A O3 1_565 0.89 2.09 2.954(6) 164
N2 H2B O4 3_666 0.89 2.36 3.218(6) 163
N2 H2C O1W 3_566 0.89 2.28 3.059(6) 147
N2 H2C O6 . 0.89 2.57 2.990(6) 110
N3 H3A O2 4_666 0.89 2.08 2.937(6) 163
N3 H3B O1 3_666 0.89 2.06 2.930(6) 167
N3 H3C O4 . 0.89 2.02 2.901(5) 173
N4 H4A O4 2_656 0.89 2.23 3.088(6) 163
N4 H4B O3 4_566 0.89 2.14 3.024(6) 176
N4 H4C O2 3_566 0.89 2.15 3.036(5) 175
